data_7160299
loop_
_publ_author_name
'Roy, Anik'
'Dutta, Ranjan'
'Halder, Dibakar'
'Mandal, Koushik'
'Kundu, Somenath'
'Hossain, Maidul'
'Saha, Indrajit'
'Lee, Chang-Hee'

_publ_section_title
;
 Submicromolar Fluorescence &#x2018;Turn-on&#x2019; Detection of Fluoride
 Anion Using meso-(tetra-Aryl) Calix[4]pyrrole
;
_journal_name_full 'Organic &amp; Biomolecular Chemistry'
_journal_paper_doi 10.1039/D4OB01708K
_journal_year 2025
_chemical_formula_moiety 'C48 H40 F4 N4, C6 H14 N, F, 2(C H3) '
_chemical_formula_sum 'C56 H60 F5 N5'
_chemical_formula_weight 898.09
_space_group_crystal_system tetragonal
_space_group_IT_number 130
_space_group_name_Hall '-P 4a 2ac'
_space_group_name_H-M_alt 'P 4/n c c :2'
_atom_sites_solution_hydrogens mixed
_atom_sites_solution_primary direct
_audit_creation_date 2024-09-26
_audit_creation_method
;
Olex2 1.3
(compiled 2020.11.12 svn.r5f609507 for OlexSys, GUI svn.r6272)
;
_audit_update_record
;
2024-09-27 deposited with the CCDC.	2024-12-16 downloaded from the CCDC.
;
_cell_angle_alpha 90
_cell_angle_beta 90
_cell_angle_gamma 90
_cell_formula_units_Z 4
_cell_length_a 15.5418(6)
_cell_length_b 15.5418(6)
_cell_length_c 19.8506(11)
_cell_measurement_reflns_used 9953
_cell_measurement_temperature 281(2)
_cell_measurement_theta_max 22.24
_cell_measurement_theta_min 2.43
_cell_volume 4794.9(4)
_computing_cell_refinement 'SAINT V8.40B (?, 2016)'
_computing_data_reduction 'SAINT V8.40B (?, 2016)'
_computing_molecular_graphics 'Olex2 1.3 (Dolomanov et al., 2009)'
_computing_publication_material 'Olex2 1.3 (Dolomanov et al., 2009)'
_computing_structure_refinement 'SHELXL 2018/3 (Sheldrick, 2015)'
_computing_structure_solution 'SHELXS  (Sheldrick, 2008)'
_diffrn_ambient_temperature 281.00
_diffrn_detector 'Bruker APEX2 area detector'
_diffrn_detector_area_resol_mean 7.9
_diffrn_detector_type 'CCD area detector'
_diffrn_measured_fraction_theta_full 0.999
_diffrn_measured_fraction_theta_max 0.993
_diffrn_measurement_device 'three-circle diffractometer'
_diffrn_measurement_device_type 'Bruker SMART APEX2 area detector'
_diffrn_measurement_method '\w and \f scans'
_diffrn_radiation_monochromator 'mirror optics'
_diffrn_radiation_probe x-ray
_diffrn_radiation_type MoK\a
_diffrn_radiation_wavelength 0.71073
_diffrn_reflns_av_R_equivalents 0.0917
_diffrn_reflns_av_unetI/netI 0.0260
_diffrn_reflns_Laue_measured_fraction_full 0.999
_diffrn_reflns_Laue_measured_fraction_max 0.993
_diffrn_reflns_limit_h_max 18
_diffrn_reflns_limit_h_min -18
_diffrn_reflns_limit_k_max 18
_diffrn_reflns_limit_k_min -18
_diffrn_reflns_limit_l_max 23
_diffrn_reflns_limit_l_min -23
_diffrn_reflns_number 62658
_diffrn_reflns_point_group_measured_fraction_full 0.999
_diffrn_reflns_point_group_measured_fraction_max 0.993
_diffrn_reflns_theta_full 25.242
_diffrn_reflns_theta_max 25.388
_diffrn_reflns_theta_min 2.435
_diffrn_source 'microfocus sealed X-ray tube'
_diffrn_source_current 20.0
_diffrn_source_power 1.0
_diffrn_source_type 'Incoatec I\ms'
_diffrn_source_voltage 50.0
_diffrn_standards_number 0
_exptl_absorpt_coefficient_mu 0.087
_exptl_absorpt_correction_T_max 0.7452
_exptl_absorpt_correction_T_min 0.6643
_exptl_absorpt_correction_type multi-scan
_exptl_absorpt_process_details
;
SADABS-2016/2 (Bruker,2016/2) was used for absorption correction.
wR2(int) was 0.0710 before and 0.0597 after correction.
The Ratio of minimum to maximum transmission is 0.8914.
The \l/2 correction factor is Not present.
;
_exptl_crystal_colour 'clear light colourless'
_exptl_crystal_colour_lustre clear
_exptl_crystal_colour_modifier light
_exptl_crystal_colour_primary colourless
_exptl_crystal_density_diffrn 1.244
_exptl_crystal_description block
_exptl_crystal_F_000 1904
_exptl_crystal_size_max 0.6
_exptl_crystal_size_mid 0.4
_exptl_crystal_size_min 0.2
_refine_diff_density_max 0.435
_refine_diff_density_min -0.426
_refine_diff_density_rms 0.068
_refine_ls_extinction_method none
_refine_ls_goodness_of_fit_ref 1.226
_refine_ls_hydrogen_treatment mixed
_refine_ls_matrix_type full
_refine_ls_number_parameters 176
_refine_ls_number_reflns 2204
_refine_ls_number_restraints 138
_refine_ls_restrained_S_all 1.324
_refine_ls_R_factor_all 0.1422
_refine_ls_R_factor_gt 0.1280
_refine_ls_shift/su_max 0.000
_refine_ls_shift/su_mean 0.000
_refine_ls_structure_factor_coef Fsqd
_refine_ls_weighting_details 'w=1/[\s^2^(Fo^2^)+(0.0675P)^2^+17.5128P] where P=(Fo^2^+2Fc^2^)/3'
_refine_ls_weighting_scheme calc
_refine_ls_wR_factor_gt 0.2655
_refine_ls_wR_factor_ref 0.2732
_reflns_Friedel_coverage 0.000
_reflns_number_gt 1907
_reflns_number_total 2204
_reflns_threshold_expression 'I > 2\s(I)'
_cod_data_source_file d4ob01708k2.cif
_cod_data_source_block final2_c
_cod_original_cell_volume 4794.9(5)
_cod_original_sg_symbol_H-M 'P 4/n c c'
_cod_database_code 7160299
_shelx_shelxl_version_number 2018/3
_shelx_space_group_comment
;
The symmetry employed for this shelxl refinement is uniquely defined
by the following loop, which should always be used as a source of
symmetry information in preference to the above space-group names.
They are only intended as comments.
;
_shelx_estimated_absorpt_t_max 0.983
_shelx_estimated_absorpt_t_min 0.950
_olex2_refinement_description
;
1. Uiso/Uaniso restraints and constraints
N1 \\sim C2 \\sim C3 \\sim C2A \\sim C3A: within 2A with sigma of 0.002 and
sigma for terminal atoms of 0.004 within 2A
N2 \\sim C4 \\sim C5 \\sim C6 \\sim C8 \\sim C9 \\sim C10 \\sim C11 \\sim C12
\\sim C13 \\sim C14 \\sim C15 \\sim C16 \\sim F2 \\sim F1: within 2A with sigma
of 0.002 and sigma for terminal atoms of 0.004 within 2A
2. Others
 Fixed Sof: C2(0.5) H2A(0.5) H2B(0.5) H2C(0.5) C3(0.5) H3A(0.5) H3B(0.5)
 C2A(0.5) H2AC(0.5) H2AB(0.5) H2AA(0.5) C3A(0.5) H3AA(0.5) H3AB(0.5)
3.a Secondary CH2 refined with riding coordinates:
 C3(H3A,H3B), C3A(H3AA,H3AB)
3.b Aromatic/amide H refined with riding coordinates:
 C8(H8), C9(H9), C11(H11), C14(H14), C15(H15), C16(H16)
3.c Idealised Me refined as rotating group:
 C12(H12B,H12A,H12C), C2(H2A,H2B,H2C), C2A(H2AC,H2AB,H2AA)
;
_olex2_submission_special_instructions 'No special instructions were received'

loop_
_space_group_symop_operation_xyz
'x, y, z'
'-y+1/2, x, z'
'-x+1/2, -y+1/2, z'
'y, -x+1/2, z'
'x+1/2, -y, -z+1/2'
'-x, y+1/2, -z+1/2'
'y+1/2, x+1/2, -z+1/2'
'-y, -x, -z+1/2'
'-x, -y, -z'
'y-1/2, -x, -z'
'x-1/2, y-1/2, -z'
'-y, x-1/2, -z'
'-x-1/2, y, z-1/2'
'x, -y-1/2, z-1/2'
'-y-1/2, -x-1/2, z-1/2'
'y, x, z-1/2'

loop_
_atom_site_label
_atom_site_type_symbol
_atom_site_fract_x
_atom_site_fract_y
_atom_site_fract_z
_atom_site_U_iso_or_equiv
_atom_site_adp_type
_atom_site_occupancy
_atom_site_site_symmetry_order
_atom_site_calc_flag
_atom_site_refinement_flags_posn
_atom_site_refinement_flags_adp
_atom_site_refinement_flags_occupancy
_atom_site_disorder_assembly
_atom_site_disorder_group
N2 N 0.1218(3) 0.1736(3) 0.3778(2) 0.0360(8) Uani 1 1 d . U . . .
C4 C 0.0525(3) 0.2164(3) 0.3509(2) 0.0392(8) Uani 1 1 d . U . . .
C5 C 0.1256(3) 0.0912(3) 0.3533(2) 0.0391(8) Uani 1 1 d . U . . .
C6 C 0.0033(3) 0.3069(3) 0.4481(3) 0.0447(8) Uani 1 1 d . U . . .
C8 C 0.0126(3) 0.1598(3) 0.3089(3) 0.0437(9) Uani 1 1 d . U . . .
H8 H -0.036275 0.171040 0.283333 0.052 Uiso 1 1 calc R U . . .
C9 C 0.0173(4) 0.3765(4) 0.4898(3) 0.0479(9) Uani 1 1 d . U . . .
H9 H 0.048347 0.423423 0.473799 0.057 Uiso 1 1 calc R U . . .
C10 C 0.0257(3) 0.3057(3) 0.3723(3) 0.0417(8) Uani 1 1 d . U . . .
C11 C 0.0572(3) 0.0825(3) 0.3109(2) 0.0438(9) Uani 1 1 d . U . . .
H11 H 0.042774 0.032978 0.287256 0.053 Uiso 1 1 calc R U . . .
C12 C -0.0594(3) 0.3288(4) 0.3356(3) 0.0510(12) Uani 1 1 d . U . . .
H12B H -0.050656 0.326010 0.287728 0.076 Uiso 1 1 calc R U . . .
H12A H -0.076721 0.385946 0.347880 0.076 Uiso 1 1 calc R U . . .
H12C H -0.103424 0.288678 0.348355 0.076 Uiso 1 1 calc R U . . .
C13 C -0.0598(4) 0.3092(4) 0.5780(3) 0.0593(10) Uani 1 1 d . U . . .
C14 C -0.0429(4) 0.2384(4) 0.4744(3) 0.0521(9) Uani 1 1 d . U . . .
H14 H -0.052015 0.190169 0.447675 0.063 Uiso 1 1 calc R U . . .
C15 C -0.0142(4) 0.3776(4) 0.5552(3) 0.0540(9) Uani 1 1 d . U . . .
H15 H -0.004111 0.424626 0.583025 0.065 Uiso 1 1 calc R U . . .
C16 C -0.0759(4) 0.2394(4) 0.5395(3) 0.0577(10) Uani 1 1 d . U . . .
H16 H -0.108065 0.193564 0.555976 0.069 Uiso 1 1 calc R U . . .
F2 F -0.0917(3) 0.3109(3) 0.64202(18) 0.0864(12) Uani 1 1 d . U . . .
F1 F 0.250000 0.250000 0.4525(2) 0.0281(11) Uani 1 4 d S T P . .
N1 N 0.250000 0.250000 0.6588(4) 0.0568(15) Uani 1 4 d S TU P . .
C2 C 0.1039(10) 0.1856(10) 0.6450(6) 0.0594(18) Uani 0.5 1 d . U P A 1
H2A H 0.127316 0.193097 0.600631 0.089 Uiso 0.5 1 calc R U P A 1
H2B H 0.052351 0.219232 0.649346 0.089 Uiso 0.5 1 calc R U P A 1
H2C H 0.090691 0.126005 0.652160 0.089 Uiso 0.5 1 calc R U P A 1
C3 C 0.1792(8) 0.2196(8) 0.7049(5) 0.0578(15) Uani 0.5 1 d . U P A 1
H3A H 0.157014 0.265903 0.732641 0.069 Uiso 0.5 1 calc R U P A 1
H3B H 0.198005 0.172550 0.733455 0.069 Uiso 0.5 1 calc R U P A 1
C2A C 0.0974(10) 0.1848(10) 0.6716(6) 0.0590(18) Uani 0.5 1 d . U P A 2
H2AC H 0.050121 0.160125 0.647297 0.088 Uiso 0.5 1 calc R U P A 2
H2AB H 0.077431 0.232949 0.697584 0.088 Uiso 0.5 1 calc R U P A 2
H2AA H 0.121567 0.142373 0.701284 0.088 Uiso 0.5 1 calc R U P A 2
C3A C 0.1789(8) 0.2206(8) 0.6128(5) 0.0581(15) Uani 0.5 1 d . U P A 2
H3AA H 0.197827 0.173874 0.583939 0.070 Uiso 0.5 1 calc R U P A 2
H3AB H 0.157974 0.267472 0.584998 0.070 Uiso 0.5 1 calc R U P A 2
H2 H 0.158(3) 0.194(3) 0.403(2) 0.036(13) Uiso 1 1 d . . . . .

loop_
_atom_site_aniso_label
_atom_site_aniso_U_11
_atom_site_aniso_U_22
_atom_site_aniso_U_33
_atom_site_aniso_U_23
_atom_site_aniso_U_13
_atom_site_aniso_U_12
N2 0.0318(14) 0.0384(15) 0.0378(15) -0.0061(13) -0.0117(13) -0.0063(13)
C4 0.0336(14) 0.0435(15) 0.0407(14) -0.0019(12) -0.0114(12) -0.0035(12)
C5 0.0361(16) 0.0405(16) 0.0406(16) -0.0086(14) -0.0096(14) -0.0073(14)
C6 0.0431(15) 0.0431(15) 0.0481(15) 0.0023(13) -0.0050(13) 0.0060(13)
C8 0.0377(16) 0.0485(17) 0.0449(16) -0.0053(15) -0.0137(14) -0.0045(14)
C9 0.0479(18) 0.0450(17) 0.0508(17) 0.0014(15) -0.0036(15) 0.0092(15)
C10 0.0365(15) 0.0440(16) 0.0446(15) 0.0016(14) -0.0098(14) 0.0018(14)
C11 0.0397(16) 0.0461(17) 0.0455(16) -0.0098(15) -0.0124(15) -0.0068(14)
C12 0.040(2) 0.056(3) 0.057(3) 0.005(2) -0.012(2) 0.008(2)
C13 0.0649(19) 0.0589(18) 0.0540(17) 0.0039(16) 0.0040(16) 0.0113(16)
C14 0.0536(18) 0.0492(17) 0.0536(17) 0.0033(16) -0.0005(16) 0.0033(16)
C15 0.0569(19) 0.0521(18) 0.0530(17) 0.0002(16) -0.0015(16) 0.0118(16)
C16 0.0616(19) 0.0550(18) 0.0564(17) 0.0061(16) 0.0034(16) 0.0054(17)
F2 0.105(3) 0.094(3) 0.060(2) 0.0052(19) 0.0216(19) 0.019(2)
F1 0.0285(15) 0.0285(15) 0.027(2) 0.000 0.000 0.000
N1 0.070(2) 0.070(2) 0.031(3) 0.000 0.000 0.000
C2 0.069(3) 0.075(3) 0.034(4) 0.000(3) -0.001(3) -0.004(3)
C3 0.069(2) 0.072(2) 0.032(3) 0.0005(16) -0.0001(16) -0.0009(15)
C2A 0.069(3) 0.075(3) 0.033(4) 0.001(3) -0.001(3) -0.003(3)
C3A 0.070(2) 0.072(2) 0.033(3) 0.0001(16) -0.0014(16) -0.0008(15)

loop_
_atom_type_symbol
_atom_type_description
_atom_type_scat_dispersion_real
_atom_type_scat_dispersion_imag
_atom_type_scat_source
C C 0.0033 0.0016 'International Tables Vol C Tables 4.2.6.8 and 6.1.1.4'
H H 0.0000 0.0000 'International Tables Vol C Tables 4.2.6.8 and 6.1.1.4'
F F 0.0171 0.0103 'International Tables Vol C Tables 4.2.6.8 and 6.1.1.4'
N N 0.0061 0.0033 'International Tables Vol C Tables 4.2.6.8 and 6.1.1.4'

loop_
_geom_angle_atom_site_label_1
_geom_angle_atom_site_label_2
_geom_angle_atom_site_label_3
_geom_angle
_geom_angle_site_symmetry_1
_geom_angle_site_symmetry_3
_geom_angle_publ_flag
C4 N2 H2 126(3) . . ?
C5 N2 C4 110.3(4) . . ?
C5 N2 H2 124(3) . . ?
N2 C4 C10 123.4(4) . . ?
C8 C4 N2 106.4(4) . . ?
C8 C4 C10 129.8(5) . . ?
N2 C5 C10 124.5(4) . 2 ?
C11 C5 N2 106.1(4) . . ?
C11 C5 C10 129.4(4) . 2 ?
C9 C6 C10 123.9(5) . . ?
C9 C6 C14 117.2(5) . . ?
C14 C6 C10 118.4(5) . . ?
C4 C8 H8 125.9 . . ?
C4 C8 C11 108.3(4) . . ?
C11 C8 H8 125.9 . . ?
C6 C9 H9 119.5 . . ?
C6 C9 C15 121.0(5) . . ?
C15 C9 H9 119.5 . . ?
C4 C10 C5 113.0(4) . 4 ?
C4 C10 C6 110.3(4) . . ?
C4 C10 C12 108.4(4) . . ?
C5 C10 C6 112.6(4) 4 . ?
C5 C10 C12 106.9(4) 4 . ?
C6 C10 C12 105.2(4) . . ?
C5 C11 C8 108.8(4) . . ?
C5 C11 H11 125.6 . . ?
C8 C11 H11 125.6 . . ?
C10 C12 H12B 109.5 . . ?
C10 C12 H12A 109.5 . . ?
C10 C12 H12C 109.5 . . ?
H12B C12 H12A 109.5 . . ?
H12B C12 H12C 109.5 . . ?
H12A C12 H12C 109.5 . . ?
C15 C13 F2 119.1(6) . . ?
C16 C13 C15 122.5(6) . . ?
C16 C13 F2 118.4(6) . . ?
C6 C14 H14 118.9 . . ?
C6 C14 C16 122.2(5) . . ?
C16 C14 H14 118.9 . . ?
C9 C15 H15 120.4 . . ?
C13 C15 C9 119.2(6) . . ?
C13 C15 H15 120.4 . . ?
C13 C16 C14 117.8(6) . . ?
C13 C16 H16 121.1 . . ?
C14 C16 H16 121.1 . . ?
C3 N1 C3 68.4(5) . 2 ?
C3 N1 C3 105.2(9) 4 2 ?
C3 N1 C3 105.2(9) 3 . ?
C3 N1 C3 68.4(5) 3 4 ?
C3 N1 C3 68.4(5) 3 2 ?
C3 N1 C3 68.4(5) 4 . ?
C3A N1 C3 112.2(7) . 2 ?
C3A N1 C3 111.1(7) . 4 ?
C3A N1 C3 74.8(5) 4 4 ?
C3A N1 C3 74.8(5) 2 2 ?
C3A N1 C3 111.1(7) 3 2 ?
C3A N1 C3 179.4(8) 4 2 ?
C3A N1 C3 179.4(8) 2 4 ?
C3A N1 C3 112.2(7) 3 4 ?
C3A N1 C3A 68.4(5) . 4 ?
C3A N1 C3A 105.2(9) 2 4 ?
C3A N1 C3A 105.2(9) . 3 ?
C3A N1 C3A 68.4(5) 2 3 ?
C3A N1 C3A 68.4(5) . 2 ?
C3A N1 C3A 68.4(5) 4 3 ?
H2A C2 H2B 109.5 . . ?
H2A C2 H2C 109.5 . . ?
H2B C2 H2C 109.5 . . ?
C3 C2 H2A 109.5 . . ?
C3 C2 H2B 109.5 . . ?
C3 C2 H2C 109.5 . . ?
N1 C3 C2 99.8(7) . . ?
N1 C3 H3A 90.7(5) . 2 ?
N1 C3 H3A 111.8 . . ?
N1 C3 H3B 90.7(6) . 4 ?
N1 C3 H3B 111.8 . . ?
C2 C3 H3A 117.6(12) . 2 ?
C2 C3 H3A 111.8 . . ?
C2 C3 H3B 120.0(12) . 4 ?
C2 C3 H3B 111.8 . . ?
H3A C3 H3A 120.4 . 2 ?
H3A C3 H3B 21.2 . 4 ?
H3A C3 H3B 109.5 . . ?
H3B C3 H3A 121.2 4 2 ?
H3B C3 H3A 21.1 . 2 ?
H3B C3 H3B 118.3 . 4 ?
H2AC C2A H2AB 109.5 . . ?
H2AC C2A H2AA 109.5 . . ?
H2AB C2A H2AA 109.5 . . ?
C3A C2A H2AC 109.5 . . ?
C3A C2A H2AB 109.5 . . ?
C3A C2A H2AA 109.5 . . ?
N1 C3A C2A 102.4(7) . . ?
N1 C3A H3AA 111.3 . . ?
N1 C3A H3AA 90.8(6) . 4 ?
N1 C3A H3AB 90.8(6) . 2 ?
N1 C3A H3AB 111.3 . . ?
C2A C3A H3AA 111.3 . . ?
C2A C3A H3AA 120.4(12) . 4 ?
C2A C3A H3AB 111.3 . . ?
C2A C3A H3AB 117.3(12) . 2 ?
H3AA C3A H3AA 117.1 . 4 ?
H3AA C3A H3AB 109.2 . . ?
H3AA C3A H3AB 20.5 . 2 ?
H3AB C3A H3AA 20.6 . 4 ?
H3AB C3A H3AA 120.4 2 4 ?
H3AB C3A H3AB 120.0 . 2 ?

loop_
_geom_bond_atom_site_label_1
_geom_bond_atom_site_label_2
_geom_bond_distance
_geom_bond_site_symmetry_2
_geom_bond_publ_flag
N2 C4 1.375(6) . ?
N2 C5 1.371(6) . ?
N2 H2 0.82(5) . ?
C4 C8 1.360(7) . ?
C4 C10 1.510(7) . ?
C5 C10 1.522(7) 2 ?
C5 C11 1.361(6) . ?
C6 C9 1.380(7) . ?
C6 C10 1.545(7) . ?
C6 C14 1.385(8) . ?
C8 H8 0.9300 . ?
C8 C11 1.388(7) . ?
C9 H9 0.9300 . ?
C9 C15 1.388(8) . ?
C10 C12 1.552(7) . ?
C11 H11 0.9300 . ?
C12 H12B 0.9600 . ?
C12 H12A 0.9600 . ?
C12 H12C 0.9600 . ?
C13 C15 1.356(8) . ?
C13 C16 1.350(8) . ?
C13 F2 1.364(7) . ?
C14 H14 0.9300 . ?
C14 C16 1.391(7) . ?
C15 H15 0.9300 . ?
C16 H16 0.9300 . ?
N1 C3 1.507(12) 4 ?
N1 C3 1.507(12) . ?
N1 C3 1.507(12) 3 ?
N1 C3 1.507(12) 2 ?
N1 C3A 1.505(12) . ?
N1 C3A 1.505(12) 4 ?
N1 C3A 1.505(12) 3 ?
N1 C3A 1.505(12) 2 ?
C2 H2A 0.9600 . ?
C2 H2B 0.9600 . ?
C2 H2C 0.9600 . ?
C2 C3 1.750(17) . ?
C3 H3A 0.9700 . ?
C3 H3A 1.406(16) 2 ?
C3 H3B 1.405(15) 4 ?
C3 H3B 0.9700 . ?
C2A H2AC 0.9600 . ?
C2A H2AB 0.9600 . ?
C2A H2AA 0.9600 . ?
C2A C3A 1.811(17) . ?
C3A H3AA 0.9700 . ?
C3A H3AA 1.393(16) 4 ?
C3A H3AB 1.395(16) 2 ?
C3A H3AB 0.9700 . ?

loop_
_geom_torsion_atom_site_label_1
_geom_torsion_atom_site_label_2
_geom_torsion_atom_site_label_3
_geom_torsion_atom_site_label_4
_geom_torsion
_geom_torsion_site_symmetry_1
_geom_torsion_site_symmetry_2
_geom_torsion_site_symmetry_3
_geom_torsion_site_symmetry_4
_geom_torsion_publ_flag
N2 C4 C8 C11 0.5(6) . . . . ?
N2 C4 C10 C5 66.7(6) . . . 4 ?
N2 C4 C10 C6 -60.3(6) . . . . ?
N2 C4 C10 C12 -175.0(5) . . . . ?
N2 C5 C11 C8 0.8(6) . . . . ?
C4 N2 C5 C10 179.8(5) . . . 2 ?
C4 N2 C5 C11 -0.5(6) . . . . ?
C4 C8 C11 C5 -0.9(6) . . . . ?
C5 N2 C4 C8 0.0(6) . . . . ?
C5 N2 C4 C10 174.4(5) . . . . ?
C6 C9 C15 C13 -0.4(8) . . . . ?
C6 C14 C16 C13 -1.7(9) . . . . ?
C8 C4 C10 C5 -120.3(6) . . . 4 ?
C8 C4 C10 C6 112.7(6) . . . . ?
C8 C4 C10 C12 -1.9(7) . . . . ?
C9 C6 C10 C4 147.0(5) . . . . ?
C9 C6 C10 C5 19.7(7) . . . 4 ?
C9 C6 C10 C12 -96.4(6) . . . . ?
C9 C6 C14 C16 1.5(8) . . . . ?
C10 C4 C8 C11 -173.4(5) . . . . ?
C10 C5 C11 C8 -179.5(5) 2 . . . ?
C10 C6 C9 C15 171.7(5) . . . . ?
C10 C6 C14 C16 -171.0(5) . . . . ?
C14 C6 C9 C15 -0.4(8) . . . . ?
C14 C6 C10 C4 -41.0(6) . . . . ?
C14 C6 C10 C5 -168.3(5) . . . 4 ?
C14 C6 C10 C12 75.6(6) . . . . ?
C15 C13 C16 C14 0.9(9) . . . . ?
C16 C13 C15 C9 0.1(9) . . . . ?
F2 C13 C15 C9 -179.1(5) . . . . ?
F2 C13 C16 C14 -179.8(5) . . . . ?
C3 N1 C3 C2 122.0(11) 4 . . . ?
C3 N1 C3 C2 -179.3(11) 3 . . . ?
C3 N1 C3 C2 -120.5(11) 2 . . . ?
C3A N1 C3A C2A 120.3(11) 2 . . . ?
C3A N1 C3A C2A -122.2(11) 4 . . . ?
C3A N1 C3A C2A 179.0(10) 3 . . . ?
